data_1535021
loop_
_publ_author_name
'Beck, J.'
'Rompel, M.'

_publ_section_title
;
 Ueber Muenzmetall-Quecksilber-Chalkogenidhalogenide II:
 Hydrothermalsynthese, Kristallstruktur und Phasenumwandlung von Cu Hg S
 Cl und Cu Hg S Br
;
_journal_name_full 'Zeitschrift fuer Anorganische und Allgemeine Chemie'
_journal_page_first 421
_journal_page_last 428
_journal_volume 629
_journal_year 2003
_chemical_formula_sum 'Br Cu Hg S'
_chemical_name_systematic 'Cu Hg S Br'
_space_group_IT_number 51
_symmetry_space_group_name_Hall '-P 2 2a'
_symmetry_space_group_name_H-M 'P m a m'
_cell_angle_alpha 90
_cell_angle_beta 90
_cell_angle_gamma 90
_cell_formula_units_Z 4
_cell_length_a 10.0092
_cell_length_b 9.184
_cell_length_c 4.1381
_cell_volume 380.393
_citation_journal_id_ASTM ZAACAB
_cod_data_source_file Beck_ZAACAB_2003_702.cif
_cod_data_source_block Br1Cu1Hg1S1
_cod_original_cell_volume 380.3928
_cod_original_sg_symbol_Hall '-P 2a 2a (-x,z,y)'
_cod_original_formula_sum 'Br1 Cu1 Hg1 S1'
_cod_database_code 1535021

loop_
_symmetry_equiv_pos_as_xyz
x,y,z
-x+1/2,y,-z
x+1/2,-y,-z
-x,-y,z
-x,-y,-z
x-1/2,-y,z
-x-1/2,y,z
x,y,-z

loop_
_atom_site_label
_atom_site_type_symbol
_atom_site_fract_x
_atom_site_fract_y
_atom_site_fract_z
_atom_site_occupancy
_atom_site_U_iso_or_equiv
Hg2 Hg+2 0.25 0.22347 0.5 1 0.0
Br1 Br-1 0.25 -0.0221 0 1 0.0
Hg1 Hg+2 0.5 0.5 0.5 1 0.0
S1 S-2 0.4852 0.2428 0.5 1 0.0
Br2 Br-1 0.25 0.5371 0 1 0.0
Cu1 Cu+1 0.5758 0.2064 0 1 0.0
